data_4085104
loop_
_publ_author_name
'Chen, Jinxiang'
'Huang, Zi-Ao'
'Hua, Yuhui'
'Zhang, Hong'
'Xia, Haiping'

_publ_section_title
;
 Synthesis of Five-Membered Osmacycles with Osmium--Vinyl Bonds from
 Hydrido Alkenylcarbyne Complexes
;
_journal_issue 1
_journal_name_full Organometallics
_journal_page_first 340
_journal_paper_doi 10.1021/om501076z
_journal_volume 34
_journal_year 2015
_chemical_formula_moiety 'C45 H38 Cl2 Os P2'
_chemical_formula_sum 'C45 H38 Cl2 Os P2'
_chemical_formula_weight 901.79
_chemical_name_systematic
; 
 ? 
;
_space_group_IT_number 19
_symmetry_cell_setting orthorhombic
_symmetry_space_group_name_Hall 'P 2ac 2ab'
_symmetry_space_group_name_H-M 'P 21 21 21'
_atom_sites_solution_hydrogens geom
_atom_sites_solution_primary direct
_atom_sites_solution_secondary difmap
_audit_creation_method SHELXL-97
_cell_angle_alpha 90.00
_cell_angle_beta 90.00
_cell_angle_gamma 90.00
_cell_formula_units_Z 4
_cell_length_a 9.5727(3)
_cell_length_b 16.8679(4)
_cell_length_c 23.5196(6)
_cell_measurement_reflns_used 4398
_cell_measurement_temperature 173(2)
_cell_measurement_theta_max 28.9530
_cell_measurement_theta_min 2.7378
_cell_volume 3797.74(18)
_computing_cell_refinement 'Bruker FRAMBO'
_computing_data_collection 'Bruker FRAMBO'
_computing_data_reduction 'Bruker SAINT'
_computing_molecular_graphics 'Bruker SHELXTL'
_computing_publication_material 'Bruker SHELXTL'
_computing_structure_refinement 'SHELXL-97 (Sheldrick, 1997)'
_computing_structure_solution 'SHELXS-97 (Sheldrick, 1990)'
_diffrn_ambient_temperature 173(2)
_diffrn_measured_fraction_theta_full 0.998
_diffrn_measured_fraction_theta_max 0.998
_diffrn_measurement_device_type 'multiwire proportional'
_diffrn_measurement_method 'phi and omega scans'
_diffrn_radiation_monochromator graphite
_diffrn_radiation_source 'fine-focus sealed tube'
_diffrn_radiation_type MoK\a
_diffrn_radiation_wavelength 0.71073
_diffrn_reflns_av_R_equivalents 0.0413
_diffrn_reflns_av_sigmaI/netI 0.1013
_diffrn_reflns_limit_h_max 4
_diffrn_reflns_limit_h_min -11
_diffrn_reflns_limit_k_max 18
_diffrn_reflns_limit_k_min -20
_diffrn_reflns_limit_l_max 27
_diffrn_reflns_limit_l_min -22
_diffrn_reflns_number 12246
_diffrn_reflns_theta_full 25.00
_diffrn_reflns_theta_max 25.00
_diffrn_reflns_theta_min 2.74
_exptl_absorpt_coefficient_mu 3.614
_exptl_absorpt_correction_T_max 1.00000
_exptl_absorpt_correction_T_min 0.77288
_exptl_absorpt_correction_type multi-scan
_exptl_crystal_colour red
_exptl_crystal_density_diffrn 1.577
_exptl_crystal_density_method 'not measured'
_exptl_crystal_description plate
_exptl_crystal_F_000 1792
_exptl_crystal_size_max 0.2
_exptl_crystal_size_mid 0.1
_exptl_crystal_size_min 0.05
_refine_diff_density_max 1.300
_refine_diff_density_min -0.597
_refine_diff_density_rms 0.099
_refine_ls_abs_structure_details 'Flack H D (1983), Acta Cryst. A39, 876-881'
_refine_ls_abs_structure_Flack 0.00
_refine_ls_extinction_method none
_refine_ls_goodness_of_fit_ref 0.768
_refine_ls_hydrogen_treatment mixed
_refine_ls_matrix_type full
_refine_ls_number_parameters 455
_refine_ls_number_reflns 6634
_refine_ls_number_restraints 0
_refine_ls_restrained_S_all 0.768
_refine_ls_R_factor_all 0.0549
_refine_ls_R_factor_gt 0.0344
_refine_ls_shift/su_max 0.000
_refine_ls_shift/su_mean 0.000
_refine_ls_structure_factor_coef Fsqd
_refine_ls_weighting_details 'calc w=1/[\s^2^(Fo^2^)+(0.0081P)^2^+0.0000P] where P=(Fo^2^+2Fc^2^)/3'
_refine_ls_weighting_scheme calc
_refine_ls_wR_factor_gt 0.0441
_refine_ls_wR_factor_ref 0.0467
_reflns_number_gt 4745
_reflns_number_total 6634
_reflns_threshold_expression >2sigma(I)
_cod_data_source_file om501076z_si_002.cif
_cod_data_source_block Coumpound_9
_cod_depositor_comments
;
The following automatic conversions were performed:

'_symmetry_cell_setting' value 'Orthorhombic' changed to
'orthorhombic' according to
/home/saulius/struct/COD-crude-data--automatic-downloads/rss-feeds/ACS/lib/dictionaries/cif_core.dic
dictionary named 'cif_core.dic' version 2.4.2 from 2011-04-26.

Automatic conversion script
Id: cif_fix_values 2935 2014-11-11 08:27:57Z andrius 

 Adding full bibliography for 4085098--4085105.cif.
;
_cod_original_sg_symbol_H-M P2(1)2(1)2(1)
_cod_database_code 4085104

loop_
_symmetry_equiv_pos_as_xyz
'x, y, z'
'-x+1/2, -y, z+1/2'
'-x, y+1/2, -z+1/2'
'x+1/2, -y+1/2, -z'

loop_
_atom_site_label
_atom_site_type_symbol
_atom_site_fract_x
_atom_site_fract_y
_atom_site_fract_z
_atom_site_U_iso_or_equiv
_atom_site_adp_type
_atom_site_occupancy
_atom_site_symmetry_multiplicity
_atom_site_calc_flag
_atom_site_refinement_flags
Os1 Os -0.00732(4) 2.098880(12) 0.255170(9) 0.02240(6) Uani 1 1 d .
P1 P -0.0387(2) 2.09125(12) 0.15452(6) 0.0269(6) Uani 1 1 d .
P2 P 0.0143(3) 2.09204(12) 0.35636(5) 0.0239(5) Uani 1 1 d .
C1 C 0.1508(9) 2.0672(3) 0.2489(3) 0.0442(19) Uani 1 1 d .
C2 C 0.2869(8) 2.0240(4) 0.2460(3) 0.051(2) Uani 1 1 d .
H2A H 0.3699 2.0524 0.2435 0.061 Uiso 1 1 calc R
C3 C 0.2901(7) 1.9452(3) 0.2470(3) 0.0377(18) Uani 1 1 d .
H3A H 0.2040 1.9197 0.2469 0.045 Uiso 1 1 calc R
C111 C 0.1295(9) 2.0832(4) 0.1182(3) 0.025(2) Uani 1 1 d .
C112 C 0.1628(11) 2.0280(4) 0.0762(3) 0.042(3) Uani 1 1 d .
H11A H 0.0968 1.9905 0.0653 0.051 Uiso 1 1 calc R
C113 C 0.2913(11) 2.0284(5) 0.0508(3) 0.050(3) Uani 1 1 d .
H11B H 0.3117 1.9903 0.0235 0.060 Uiso 1 1 calc R
C114 C 0.3903(9) 2.0831(5) 0.0646(3) 0.051(2) Uani 1 1 d .
H11C H 0.4761 2.0836 0.0461 0.062 Uiso 1 1 calc R
C115 C 0.3611(10) 2.1380(5) 0.1065(3) 0.049(2) Uani 1 1 d .
H11D H 0.4289 2.1743 0.1176 0.058 Uiso 1 1 calc R
C116 C 0.2331(11) 2.1388(5) 0.1314(3) 0.038(2) Uani 1 1 d .
H11E H 0.2136 2.1778 0.1583 0.045 Uiso 1 1 calc R
C121 C -0.1355(10) 2.0031(4) 0.1333(3) 0.030(2) Uani 1 1 d .
C122 C -0.2608(11) 2.0065(5) 0.1082(4) 0.058(3) Uani 1 1 d .
H12A H -0.2988 2.0560 0.1002 0.070 Uiso 1 1 calc R
C123 C -0.3379(12) 1.9381(5) 0.0934(4) 0.078(4) Uani 1 1 d .
H12B H -0.4269 1.9423 0.0778 0.093 Uiso 1 1 calc R
C124 C -0.2794(10) 1.8676(5) 0.1025(3) 0.051(3) Uani 1 1 d .
H12C H -0.3250 1.8219 0.0906 0.061 Uiso 1 1 calc R
C125 C -0.1530(12) 1.8618(5) 0.1293(3) 0.045(3) Uani 1 1 d .
H12D H -0.1146 1.8123 0.1369 0.054 Uiso 1 1 calc R
C126 C -0.0838(10) 1.9291(5) 0.1447(3) 0.041(3) Uani 1 1 d .
H12E H 0.0013 1.9247 0.1635 0.049 Uiso 1 1 calc R
C131 C -0.1231(9) 2.1732(4) 0.1161(3) 0.027(2) Uani 1 1 d .
C132 C -0.0759(9) 2.1950(4) 0.0622(3) 0.041(3) Uani 1 1 d .
H13A H -0.0015 2.1685 0.0452 0.049 Uiso 1 1 calc R
C133 C -0.1430(12) 2.2573(5) 0.0343(3) 0.050(3) Uani 1 1 d .
H13C H -0.1111 2.2723 -0.0015 0.060 Uiso 1 1 calc R
C134 C -0.2494(11) 2.2956(5) 0.0565(3) 0.052(3) Uani 1 1 d .
H13D H -0.2929 2.3360 0.0363 0.062 Uiso 1 1 calc R
C135 C -0.2958(10) 2.2752(4) 0.1099(4) 0.052(3) Uani 1 1 d .
H13E H -0.3705 2.3025 0.1259 0.063 Uiso 1 1 calc R
C136 C -0.2322(9) 2.2146(4) 0.1399(3) 0.034(2) Uani 1 1 d .
H13F H -0.2634 2.2017 0.1762 0.041 Uiso 1 1 calc R
C211 C -0.0483(8) 2.1753(4) 0.4006(3) 0.025(2) Uani 1 1 d .
C212 C 0.0182(12) 2.1921(4) 0.4517(2) 0.044(2) Uani 1 1 d .
H21A H 0.0929 2.1611 0.4637 0.053 Uiso 1 1 calc R
C213 C -0.0259(12) 2.2542(4) 0.4844(3) 0.046(3) Uani 1 1 d .
H21B H 0.0189 2.2649 0.5186 0.055 Uiso 1 1 calc R
C214 C -0.1321(11) 2.2994(4) 0.4678(3) 0.046(2) Uani 1 1 d .
H21C H -0.1595 2.3417 0.4906 0.055 Uiso 1 1 calc R
C215 C -0.2029(10) 2.2854(5) 0.4178(3) 0.043(2) Uani 1 1 d .
H21D H -0.2772 2.3174 0.4067 0.051 Uiso 1 1 calc R
C216 C -0.1594(10) 2.2215(5) 0.3841(3) 0.039(2) Uani 1 1 d .
H21E H -0.2061 2.2103 0.3503 0.046 Uiso 1 1 calc R
C221 C -0.0695(8) 2.0026(5) 0.3869(3) 0.029(2) Uani 1 1 d .
C222 C -0.0486(10) 1.9316(5) 0.3611(3) 0.040(3) Uani 1 1 d .
H22A H 0.0080 1.9283 0.3291 0.049 Uiso 1 1 calc R
C223 C -0.1107(12) 1.8654(5) 0.3823(3) 0.054(3) Uani 1 1 d .
H22B H -0.0968 1.8169 0.3643 0.065 Uiso 1 1 calc R
C224 C -0.1921(11) 1.8689(5) 0.4290(4) 0.061(3) Uani 1 1 d .
H22C H -0.2323 1.8227 0.4431 0.073 Uiso 1 1 calc R
C225 C -0.2159(10) 1.9376(5) 0.4554(3) 0.055(3) Uani 1 1 d .
H22D H -0.2738 1.9402 0.4871 0.065 Uiso 1 1 calc R
C226 C -0.1513(10) 2.0056(5) 0.4340(3) 0.045(2) Uani 1 1 d .
H22E H -0.1646 2.0538 0.4524 0.054 Uiso 1 1 calc R
C231 C 0.1973(8) 2.0840(5) 0.3762(3) 0.028(2) Uani 1 1 d .
C232 C 0.2591(11) 2.0161(5) 0.4000(3) 0.044(3) Uani 1 1 d .
H23A H 0.2025 1.9734 0.4098 0.053 Uiso 1 1 calc R
C233 C 0.4002(10) 2.0108(5) 0.4091(4) 0.060(3) Uani 1 1 d .
H23B H 0.4387 1.9654 0.4252 0.073 Uiso 1 1 calc R
C234 C 0.4797(11) 2.0701(5) 0.3947(3) 0.051(2) Uani 1 1 d .
H23C H 0.5756 2.0662 0.4003 0.062 Uiso 1 1 calc R
C235 C 0.4256(8) 2.1390(5) 0.3714(3) 0.038(2) Uani 1 1 d .
H23D H 0.4836 2.1812 0.3621 0.046 Uiso 1 1 calc R
C236 C 0.2864(10) 2.1431(5) 0.3624(3) 0.037(3) Uani 1 1 d .
H23E H 0.2501 2.1888 0.3460 0.044 Uiso 1 1 calc R
C311 C 0.4138(8) 1.8938(4) 0.2483(4) 0.0331(18) Uani 1 1 d .
C312 C 0.5503(8) 1.9219(4) 0.2532(5) 0.044(2) Uani 1 1 d .
H31A H 0.5651 1.9764 0.2537 0.053 Uiso 1 1 calc R
C313 C 0.6622(8) 1.8733(4) 0.2574(5) 0.054(3) Uani 1 1 d .
H31B H 0.7519 1.8936 0.2614 0.064 Uiso 1 1 calc R
C314 C 0.6390(9) 1.7925(5) 0.2556(5) 0.047(2) Uani 1 1 d .
H31C H 0.7141 1.7579 0.2591 0.056 Uiso 1 1 calc R
C315 C 0.5105(11) 1.7634(3) 0.2488(3) 0.0454(19) Uani 1 1 d .
H31D H 0.4976 1.7087 0.2473 0.055 Uiso 1 1 calc R
C316 C 0.3967(8) 1.8126(4) 0.2439(5) 0.038(2) Uani 1 1 d .
H31E H 0.3084 1.7913 0.2376 0.046 Uiso 1 1 calc R
Cl1 Cl -0.26280(18) 2.10383(11) 0.26778(6) 0.0391(4) Uani 1 1 d .
Cl2 Cl -0.0090(3) 2.24547(6) 0.25355(6) 0.0293(3) Uani 1 1 d .
H1 H -0.024(5) 2.0144(16) 0.2532(16) 0.000(10) Uiso 1 1 d .

loop_
_atom_site_aniso_label
_atom_site_aniso_U_11
_atom_site_aniso_U_22
_atom_site_aniso_U_33
_atom_site_aniso_U_23
_atom_site_aniso_U_13
_atom_site_aniso_U_12
Os1 0.02620(14) 0.01911(9) 0.02190(10) 0.00236(14) -0.0014(2) 0.0026(2)
P1 0.0348(16) 0.0208(11) 0.0251(8) 0.0025(8) -0.0043(8) 0.0003(10)
P2 0.0263(14) 0.0202(9) 0.0252(7) 0.0024(7) 0.0029(11) 0.0006(15)
C1 0.087(7) 0.028(3) 0.017(4) -0.004(4) -0.012(6) -0.007(4)
C2 0.043(6) 0.070(5) 0.039(5) -0.012(5) 0.008(5) 0.001(4)
C3 0.041(5) 0.019(3) 0.053(5) 0.011(5) 0.007(5) 0.002(3)
C111 0.031(6) 0.020(5) 0.024(4) 0.005(3) -0.005(4) -0.005(4)
C112 0.052(8) 0.038(5) 0.037(5) -0.004(4) -0.003(5) 0.005(5)
C113 0.058(8) 0.056(6) 0.037(5) 0.004(4) 0.024(5) 0.024(5)
C114 0.038(6) 0.047(6) 0.069(6) 0.017(5) 0.018(5) 0.009(5)
C115 0.036(7) 0.048(6) 0.062(6) 0.010(4) 0.003(5) -0.015(5)
C116 0.049(8) 0.035(6) 0.029(4) 0.000(4) 0.004(4) -0.002(5)
C121 0.047(7) 0.022(4) 0.022(4) 0.001(3) -0.019(4) 0.008(4)
C122 0.073(9) 0.022(5) 0.080(7) 0.017(5) -0.039(6) 0.004(5)
C123 0.079(10) 0.035(6) 0.119(8) 0.008(5) -0.065(7) -0.008(6)
C124 0.066(8) 0.029(5) 0.057(6) 0.000(4) -0.017(5) -0.020(5)
C125 0.069(8) 0.016(5) 0.049(5) -0.003(4) -0.011(5) -0.009(5)
C126 0.051(7) 0.031(6) 0.040(5) -0.001(3) -0.011(4) 0.003(4)
C131 0.038(6) 0.018(4) 0.026(4) 0.004(3) -0.017(4) -0.014(4)
C132 0.074(8) 0.028(5) 0.022(4) 0.005(3) -0.008(4) -0.007(4)
C133 0.077(9) 0.034(6) 0.038(5) 0.011(4) -0.016(5) -0.007(6)
C134 0.083(9) 0.030(5) 0.043(5) 0.008(4) -0.031(5) -0.002(5)
C135 0.060(9) 0.027(5) 0.070(6) 0.003(4) -0.023(6) 0.007(5)
C136 0.038(7) 0.025(5) 0.039(5) 0.001(4) -0.012(4) 0.007(4)
C211 0.023(6) 0.024(4) 0.030(4) 0.003(3) 0.010(3) 0.000(3)
C212 0.061(8) 0.042(4) 0.030(3) 0.000(3) 0.013(6) 0.006(6)
C213 0.057(9) 0.045(4) 0.036(4) -0.009(3) 0.015(5) 0.009(6)
C214 0.061(8) 0.033(5) 0.043(5) -0.019(4) 0.022(5) 0.005(5)
C215 0.034(7) 0.030(5) 0.063(6) -0.002(5) 0.018(5) 0.014(4)
C216 0.030(7) 0.052(6) 0.034(5) 0.007(4) 0.002(4) 0.000(5)
C221 0.028(6) 0.037(5) 0.023(4) 0.009(3) -0.004(3) 0.000(4)
C222 0.057(9) 0.031(5) 0.033(4) 0.008(3) 0.006(4) -0.008(4)
C223 0.086(10) 0.027(6) 0.049(6) 0.005(4) 0.005(5) -0.007(5)
C224 0.075(9) 0.045(6) 0.061(7) 0.027(5) -0.005(6) -0.018(6)
C225 0.046(7) 0.067(7) 0.050(6) 0.027(5) 0.012(5) -0.001(5)
C226 0.050(7) 0.038(5) 0.048(5) 0.005(4) -0.003(5) 0.004(5)
C231 0.026(6) 0.038(6) 0.020(4) -0.005(3) 0.007(3) 0.011(4)
C232 0.052(8) 0.033(5) 0.047(6) 0.006(4) 0.010(5) 0.000(5)
C233 0.028(7) 0.066(7) 0.088(7) 0.028(5) -0.008(5) 0.013(5)
C234 0.022(6) 0.072(6) 0.060(5) 0.011(4) -0.006(5) 0.015(6)
C235 0.021(6) 0.048(5) 0.046(5) -0.011(4) 0.001(4) -0.010(4)
C236 0.044(8) 0.029(5) 0.037(5) 0.000(4) 0.003(4) -0.001(5)
C311 0.031(5) 0.033(5) 0.035(4) 0.000(6) 0.004(5) -0.002(4)
C312 0.039(6) 0.025(4) 0.069(6) 0.006(5) -0.009(6) -0.006(3)
C313 0.024(5) 0.059(5) 0.078(7) 0.004(6) 0.001(6) 0.006(4)
C314 0.032(6) 0.056(5) 0.052(6) 0.011(6) -0.001(7) 0.023(5)
C315 0.041(5) 0.032(3) 0.063(4) -0.009(4) 0.019(10) 0.018(5)
C316 0.034(6) 0.024(4) 0.057(6) -0.007(5) 0.003(5) 0.003(3)
Cl1 0.0309(11) 0.0379(9) 0.0486(11) 0.0057(10) -0.0004(8) -0.0083(10)
Cl2 0.0333(10) 0.0176(5) 0.0369(7) 0.0005(7) -0.0022(19) -0.0036(10)

loop_
_atom_type_symbol
_atom_type_description
_atom_type_scat_dispersion_real
_atom_type_scat_dispersion_imag
_atom_type_scat_source
C C 0.0033 0.0016 'International Tables Vol C Tables 4.2.6.8 and 6.1.1.4'
H H 0.0000 0.0000 'International Tables Vol C Tables 4.2.6.8 and 6.1.1.4'
P P 0.1023 0.0942 'International Tables Vol C Tables 4.2.6.8 and 6.1.1.4'
Cl Cl 0.1484 0.1585 'International Tables Vol C Tables 4.2.6.8 and 6.1.1.4'
Os Os -1.2165 7.6030 'International Tables Vol C Tables 4.2.6.8 and 6.1.1.4'

loop_
_geom_angle_atom_site_label_1
_geom_angle_atom_site_label_2
_geom_angle_atom_site_label_3
_geom_angle
C1 Os1 P1 90.6(3)
C1 Os1 P2 89.6(3)
P1 Os1 P2 173.73(6)
C1 Os1 Cl1 162.5(2)
P1 Os1 Cl1 89.80(6)
P2 Os1 Cl1 88.16(8)
C1 Os1 Cl2 109.7(2)
P1 Os1 Cl2 92.16(6)
P2 Os1 Cl2 93.68(6)
Cl1 Os1 Cl2 87.80(7)
C121 P1 C111 105.0(4)
C121 P1 C131 104.8(3)
C111 P1 C131 102.3(3)
C121 P1 Os1 112.3(2)
C111 P1 Os1 110.9(2)
C131 P1 Os1 120.1(2)
C231 P2 C211 103.0(3)
C231 P2 C221 104.9(4)
C211 P2 C221 105.1(3)
C231 P2 Os1 110.1(2)
C211 P2 Os1 119.7(2)
C221 P2 Os1 112.8(2)
C2 C1 Os1 169.9(5)
C3 C2 C1 120.5(7)
C2 C3 C311 127.6(7)
C112 C111 C116 116.3(8)
C112 C111 P1 125.6(7)
C116 C111 P1 118.0(6)
C113 C112 C111 120.8(9)
C114 C113 C112 121.6(8)
C113 C114 C115 118.9(8)
C116 C115 C114 119.9(9)
C115 C116 C111 122.4(8)
C122 C121 C126 116.7(8)
C122 C121 P1 122.9(6)
C126 C121 P1 120.4(7)
C121 C122 C123 122.9(8)
C124 C123 C122 118.0(9)
C123 C124 C125 120.7(8)
C126 C125 C124 119.4(8)
C125 C126 C121 122.1(8)
C136 C131 C132 118.9(7)
C136 C131 P1 121.0(5)
C132 C131 P1 120.1(6)
C133 C132 C131 118.4(8)
C134 C133 C132 122.7(8)
C133 C134 C135 119.4(8)
C134 C135 C136 120.6(9)
C131 C136 C135 120.0(8)
C216 C211 C212 118.8(7)
C216 C211 P2 121.6(6)
C212 C211 P2 119.6(6)
C213 C212 C211 120.2(9)
C214 C213 C212 120.7(9)
C213 C214 C215 121.9(8)
C214 C215 C216 118.0(8)
C211 C216 C215 120.4(8)
C222 C221 C226 118.8(7)
C222 C221 P2 118.8(6)
C226 C221 P2 122.4(6)
C221 C222 C223 119.8(7)
C224 C223 C222 121.0(8)
C225 C224 C223 121.1(8)
C224 C225 C226 118.1(8)
C221 C226 C225 121.2(8)
C236 C231 C232 115.6(9)
C236 C231 P2 119.4(7)
C232 C231 P2 124.6(7)
C233 C232 C231 122.0(9)
C234 C233 C232 119.0(9)
C233 C234 C235 122.0(10)
C236 C235 C234 118.3(8)
C235 C236 C231 123.1(9)
C316 C311 C312 117.0(7)
C316 C311 C3 119.2(7)
C312 C311 C3 123.8(6)
C313 C312 C311 122.8(8)
C312 C313 C314 118.0(8)
C315 C314 C313 121.0(7)
C314 C315 C316 121.2(7)
C315 C316 C311 119.9(8)

loop_
_geom_bond_atom_site_label_1
_geom_bond_atom_site_label_2
_geom_bond_distance
Os1 C1 1.612(8)
Os1 P1 2.3896(15)
Os1 P2 2.3917(13)
Os1 Cl1 2.4650(18)
Os1 Cl2 2.4730(11)
P1 C121 1.821(8)
P1 C111 1.827(8)
P1 C131 1.839(7)
P2 C231 1.818(8)
P2 C211 1.847(7)
P2 C221 1.854(8)
C1 C2 1.494(9)
C2 C3 1.329(7)
C3 C311 1.468(8)
C111 C112 1.394(9)
C111 C116 1.401(11)
C112 C113 1.367(12)
C113 C114 1.363(11)
C114 C115 1.379(9)
C115 C116 1.359(12)
C121 C122 1.337(11)
C121 C126 1.369(10)
C122 C123 1.413(11)
C123 C124 1.332(10)
C124 C125 1.368(13)
C125 C126 1.365(10)
C131 C136 1.375(11)
C131 C132 1.397(9)
C132 C133 1.395(10)
C133 C134 1.315(13)
C134 C135 1.375(11)
C135 C136 1.385(10)
C211 C216 1.375(11)
C211 C212 1.390(9)
C212 C213 1.366(9)
C213 C214 1.330(12)
C214 C215 1.378(11)
C215 C216 1.401(10)
C221 C222 1.357(10)
C221 C226 1.358(10)
C222 C223 1.359(10)
C223 C224 1.349(12)
C224 C225 1.334(10)
C225 C226 1.396(10)
C231 C236 1.351(11)
C231 C232 1.405(10)
C232 C233 1.371(12)
C233 C234 1.302(11)
C234 C235 1.384(9)
C235 C236 1.351(11)
C311 C316 1.384(8)
C311 C312 1.395(9)
C312 C313 1.352(9)
C313 C314 1.381(9)
C314 C315 1.335(12)
C315 C316 1.374(10)
